data_7124567
loop_
_publ_author_name
'Dhokale, Bhausaheb'
'Jadhav, Thaksen'
'Mobin, Shaikh M.'
'Misra, Rajneesh'

_publ_section_title
;
 Meso enamine substituted BODIPYs.
;
_journal_issue 65
_journal_name_full 'Chemical communications (Cambridge, England)'
_journal_page_first 9119
_journal_page_last 9121
_journal_paper_doi 10.1039/c4cc03857f
_journal_volume 50
_journal_year 2014
_chemical_formula_sum 'C15 H18 B F2 N3'
_chemical_formula_weight 289.13
_space_group_IT_number 14
_space_group_name_Hall '-P 2yn'
_space_group_name_H-M_alt 'P 1 21/n 1'
_symmetry_cell_setting monoclinic
_symmetry_space_group_name_H-M 'P 1 21/n 1'
_atom_sites_solution_hydrogens geom
_atom_sites_solution_primary direct
_atom_sites_solution_secondary difmap
_audit_creation_method SHELXL-97
_cell_angle_alpha 90.00
_cell_angle_beta 95.074(3)
_cell_angle_gamma 90.00
_cell_formula_units_Z 4
_cell_length_a 8.3942(3)
_cell_length_b 12.6829(4)
_cell_length_c 14.0136(4)
_cell_measurement_reflns_used 4780
_cell_measurement_temperature 150(2)
_cell_measurement_theta_max 71.9176
_cell_measurement_theta_min 4.7072
_cell_volume 1486.08(8)
_computing_cell_refinement 'CrysAlis RED, Oxford Diffraction Ltd.,'
_computing_data_collection 'CrysAlis CCD, Oxford Diffraction Ltd.,'
_computing_data_reduction 'CrysAlis RED, Oxford Diffraction Ltd.,'
_computing_molecular_graphics Ortep3
_computing_publication_material Shelx97
_computing_structure_refinement 'SHELXL-97 (Sheldrick, 1997)'
_computing_structure_solution 'SHELXS-97 (Sheldrick, 1997)'
_diffrn_ambient_temperature 150(2)
_diffrn_detector_area_resol_mean 15.9948
_diffrn_measured_fraction_theta_full 0.991
_diffrn_measured_fraction_theta_max 0.991
_diffrn_measurement_device_type 'OXFORD DIFFRACTION SUPER NOVA'
_diffrn_measurement_method \w/q-scan
_diffrn_radiation_monochromator graphite
_diffrn_radiation_source 'Micro-Focus (Cu) X-ray Source'
_diffrn_radiation_type CuK\a
_diffrn_radiation_wavelength 1.5418
_diffrn_reflns_av_R_equivalents 0.0210
_diffrn_reflns_av_sigmaI/netI 0.0187
_diffrn_reflns_limit_h_max 6
_diffrn_reflns_limit_h_min -10
_diffrn_reflns_limit_k_max 15
_diffrn_reflns_limit_k_min -15
_diffrn_reflns_limit_l_max 17
_diffrn_reflns_limit_l_min -16
_diffrn_reflns_number 9691
_diffrn_reflns_theta_full 72.08
_diffrn_reflns_theta_max 72.08
_diffrn_reflns_theta_min 4.71
_exptl_absorpt_coefficient_mu 0.785
_exptl_absorpt_correction_T_max 0.9048
_exptl_absorpt_correction_T_min 0.8219
_exptl_absorpt_correction_type multi-scan
_exptl_absorpt_process_details
;
CrysAlis RED, Oxford Diffraction Ltd.,
Version 1.171.31.7 (release 18-10-2006 CrysAlis171 .NET)
(compiled Oct 18 2006,16:28:17)
Empirical absorption correction using spherical harmonics,
 implemented in SCALE3 ABSPACK scaling algorithm.
;
_exptl_crystal_colour orange
_exptl_crystal_density_diffrn 1.292
_exptl_crystal_density_method 'not measured'
_exptl_crystal_description block
_exptl_crystal_F_000 608
_exptl_crystal_size_max 0.26
_exptl_crystal_size_mid 0.18
_exptl_crystal_size_min 0.13
_refine_diff_density_max 0.300
_refine_diff_density_min -0.261
_refine_diff_density_rms 0.047
_refine_ls_extinction_method none
_refine_ls_goodness_of_fit_ref 1.044
_refine_ls_hydrogen_treatment riding
_refine_ls_matrix_type full
_refine_ls_number_parameters 190
_refine_ls_number_reflns 2895
_refine_ls_number_restraints 0
_refine_ls_restrained_S_all 1.044
_refine_ls_R_factor_all 0.0606
_refine_ls_R_factor_gt 0.0550
_refine_ls_shift/su_max 0.000
_refine_ls_shift/su_mean 0.000
_refine_ls_structure_factor_coef Fsqd
_refine_ls_weighting_details 'calc w=1/[\s^2^(Fo^2^)+(0.0848P)^2^+0.5016P] where P=(Fo^2^+2Fc^2^)/3'
_refine_ls_weighting_scheme calc
_refine_ls_wR_factor_gt 0.1567
_refine_ls_wR_factor_ref 0.1627
_reflns_number_gt 2493
_reflns_number_total 2895
_reflns_threshold_expression >2sigma(I)
_cod_data_source_file c4cc03857f2.cif
_cod_data_source_block 2
_cod_depositor_comments
;
The following automatic conversions were performed:

data item '_symmetry_cell_setting' value 'Monoclinic' was changed to
'monoclinic' in accordance with the
/home/saulius/struct/COD-crude-data/automatic-downloads/DataCite-retrospective/RSC/depositions/lib/dictionaries/cif_core.dic
dictionary named 'cif_core.dic' version 2.4.2 last updated on
2011-04-26.

Automatic conversion script
Id: cif_fix_values 6909 2019-04-08 15:41:33Z antanas 
;
_cod_original_sg_symbol_H-M 'P 21/n'
_cod_database_code 7124567

loop_
_symmetry_equiv_pos_as_xyz
'x, y, z'
'-x+1/2, y+1/2, -z+1/2'
'-x, -y, -z'
'x-1/2, -y-1/2, z-1/2'

loop_
_atom_site_label
_atom_site_type_symbol
_atom_site_fract_x
_atom_site_fract_y
_atom_site_fract_z
_atom_site_U_iso_or_equiv
_atom_site_adp_type
_atom_site_occupancy
_atom_site_symmetry_multiplicity
_atom_site_calc_flag
_atom_site_refinement_flags
F1 F -0.0625(2) 0.69690(11) 0.74130(11) 0.0946(6) Uani 1 1 d .
F2 F 0.2010(2) 0.71151(14) 0.72503(11) 0.1031(6) Uani 1 1 d .
N1 N 0.06202(19) 0.86454(13) 0.77343(10) 0.0507(4) Uani 1 1 d .
N2 N 0.1157(2) 0.71625(12) 0.88399(11) 0.0523(4) Uani 1 1 d .
N3 N 0.34121(19) 1.13676(13) 1.05510(11) 0.0517(4) Uani 1 1 d .
B1 B 0.0796(3) 0.7446(2) 0.77799(17) 0.0607(6) Uani 1 1 d .
C1 C -0.0019(3) 0.92054(19) 0.69744(15) 0.0631(5) Uani 1 1 d .
H1 H -0.0369 0.8916 0.6366 0.076 Uiso 1 1 calc R
C2 C -0.0090(3) 1.02539(19) 0.72092(16) 0.0698(6) Uani 1 1 d .
H2 H -0.0490 1.0808 0.6800 0.084 Uiso 1 1 calc R
C3 C 0.0530(2) 1.03539(16) 0.81549(15) 0.0577(5) Uani 1 1 d .
H3 H 0.0624 1.0988 0.8516 0.069 Uiso 1 1 calc R
C4 C 0.0990(2) 0.93486(15) 0.84771(13) 0.0466(4) Uani 1 1 d .
C5 C 0.1646(2) 0.89765(14) 0.93967(12) 0.0449(4) Uani 1 1 d .
C6 C 0.1552(2) 0.78651(14) 0.95817(12) 0.0464(4) Uani 1 1 d .
C7 C 0.1876(2) 0.72851(16) 1.04195(15) 0.0553(5) Uani 1 1 d .
H7 H 0.2176 0.7562 1.1039 0.066 Uiso 1 1 calc R
C8 C 0.1679(3) 0.62250(17) 1.01810(16) 0.0648(6) Uani 1 1 d .
H8 H 0.1810 0.5643 1.0608 0.078 Uiso 1 1 calc R
C9 C 0.1261(3) 0.61784(17) 0.92131(16) 0.0641(6) Uani 1 1 d .
H9 H 0.1071 0.5547 0.8857 0.077 Uiso 1 1 calc R
C10 C 0.2349(2) 0.96415(15) 1.01091(13) 0.0500(4) Uani 1 1 d .
H10 H 0.2458 0.9395 1.0752 0.060 Uiso 1 1 calc R
C11 C 0.2896(2) 1.06499(15) 0.99193(13) 0.0499(4) Uani 1 1 d .
H11 H 0.2897 1.0840 0.9264 0.060 Uiso 1 1 calc R
C12 C 0.3290(3) 1.12489(18) 1.15831(14) 0.0587(5) Uani 1 1 d .
H12A H 0.2432 1.0737 1.1686 0.070 Uiso 1 1 calc R
H12B H 0.2985 1.1935 1.1850 0.070 Uiso 1 1 calc R
C13 C 0.4821(4) 1.0880(3) 1.21124(19) 0.0934(9) Uani 1 1 d .
H13A H 0.4672 1.0811 1.2795 0.140 Uiso 1 1 calc R
H13B H 0.5669 1.1394 1.2028 0.140 Uiso 1 1 calc R
H13C H 0.5120 1.0195 1.1859 0.140 Uiso 1 1 calc R
C14 C 0.4043(3) 1.23697(16) 1.02243(16) 0.0581(5) Uani 1 1 d .
H14A H 0.4522 1.2255 0.9612 0.070 Uiso 1 1 calc R
H14B H 0.4898 1.2621 1.0702 0.070 Uiso 1 1 calc R
C15 C 0.2763(3) 1.3201(2) 1.0084(2) 0.0782(7) Uani 1 1 d .
H15A H 0.3230 1.3856 0.9862 0.117 Uiso 1 1 calc R
H15B H 0.2304 1.3330 1.0692 0.117 Uiso 1 1 calc R
H15C H 0.1920 1.2959 0.9605 0.117 Uiso 1 1 calc R

loop_
_atom_site_aniso_label
_atom_site_aniso_U_11
_atom_site_aniso_U_22
_atom_site_aniso_U_33
_atom_site_aniso_U_23
_atom_site_aniso_U_13
_atom_site_aniso_U_12
F1 0.1196(13) 0.0632(8) 0.0909(10) -0.0097(7) -0.0475(9) -0.0084(8)
F2 0.1418(15) 0.1046(12) 0.0662(9) -0.0057(8) 0.0285(9) 0.0594(11)
N1 0.0530(9) 0.0559(9) 0.0423(8) -0.0027(6) 0.0005(6) 0.0030(7)
N2 0.0590(9) 0.0457(8) 0.0508(9) -0.0062(7) -0.0029(7) 0.0030(7)
N3 0.0545(9) 0.0511(9) 0.0497(8) -0.0084(7) 0.0063(7) -0.0063(7)
B1 0.0714(15) 0.0583(13) 0.0502(12) -0.0133(10) -0.0063(10) 0.0108(11)
C1 0.0684(13) 0.0741(14) 0.0454(10) 0.0043(9) -0.0035(9) -0.0016(11)
C2 0.0814(15) 0.0633(13) 0.0619(13) 0.0175(10) -0.0095(11) -0.0038(11)
C3 0.0619(12) 0.0470(10) 0.0635(12) 0.0059(9) 0.0014(9) -0.0041(9)
C4 0.0458(9) 0.0475(9) 0.0464(9) -0.0026(7) 0.0042(7) 0.0001(7)
C5 0.0443(9) 0.0469(9) 0.0437(9) -0.0037(7) 0.0058(7) 0.0006(7)
C6 0.0459(9) 0.0479(10) 0.0446(9) -0.0040(7) -0.0002(7) 0.0006(7)
C7 0.0589(11) 0.0546(11) 0.0510(10) 0.0018(8) -0.0035(8) -0.0003(9)
C8 0.0739(14) 0.0503(11) 0.0681(13) 0.0098(10) -0.0061(11) 0.0012(10)
C9 0.0772(14) 0.0442(10) 0.0683(13) -0.0048(9) -0.0075(11) 0.0017(9)
C10 0.0558(10) 0.0514(10) 0.0425(9) -0.0039(7) 0.0032(7) -0.0035(8)
C11 0.0508(10) 0.0534(10) 0.0453(9) -0.0074(8) 0.0035(7) -0.0028(8)
C12 0.0631(12) 0.0633(12) 0.0503(11) -0.0119(9) 0.0095(9) -0.0056(9)
C13 0.0838(18) 0.134(3) 0.0616(14) 0.0105(16) -0.0002(13) 0.0175(17)
C14 0.0615(12) 0.0515(11) 0.0621(12) -0.0088(9) 0.0100(9) -0.0098(9)
C15 0.0831(17) 0.0620(14) 0.0892(17) -0.0016(12) 0.0062(13) 0.0022(12)

loop_
_atom_type_symbol
_atom_type_description
_atom_type_scat_dispersion_real
_atom_type_scat_dispersion_imag
_atom_type_scat_source
C C 0.0181 0.0091 'International Tables Vol C Tables 4.2.6.8 and 6.1.1.4'
H H 0.0000 0.0000 'International Tables Vol C Tables 4.2.6.8 and 6.1.1.4'
B B 0.0090 0.0039 'International Tables Vol C Tables 4.2.6.8 and 6.1.1.4'
N N 0.0311 0.0180 'International Tables Vol C Tables 4.2.6.8 and 6.1.1.4'
F F 0.0727 0.0534 'International Tables Vol C Tables 4.2.6.8 and 6.1.1.4'

loop_
_geom_angle_atom_site_label_1
_geom_angle_atom_site_label_2
_geom_angle_atom_site_label_3
_geom_angle
C1 N1 C4 107.51(17)
C1 N1 B1 125.88(17)
C4 N1 B1 126.50(16)
C9 N2 C6 107.45(16)
C9 N2 B1 126.28(17)
C6 N2 B1 126.11(17)
C11 N3 C14 119.74(16)
C11 N3 C12 123.01(17)
C14 N3 C12 117.11(16)
F2 B1 F1 108.55(19)
F2 B1 N1 110.7(2)
F1 B1 N1 109.88(18)
F2 B1 N2 111.00(18)
F1 B1 N2 110.2(2)
N1 B1 N2 106.51(16)
N1 C1 C2 110.06(19)
N1 C1 H1 125.0
C2 C1 H1 125.0
C1 C2 C3 107.30(19)
C1 C2 H2 126.4
C3 C2 H2 126.3
C2 C3 C4 107.18(19)
C2 C3 H3 126.4
C4 C3 H3 126.4
N1 C4 C3 107.94(16)
N1 C4 C5 120.37(16)
C3 C4 C5 131.60(18)
C10 C5 C4 123.17(17)
C10 C5 C6 119.33(16)
C4 C5 C6 117.49(16)
N2 C6 C7 107.98(17)
N2 C6 C5 120.56(16)
C7 C6 C5 131.38(17)
C8 C7 C6 107.33(18)
C8 C7 H7 126.3
C6 C7 H7 126.3
C9 C8 C7 107.07(19)
C9 C8 H8 126.5
C7 C8 H8 126.5
N2 C9 C8 110.15(18)
N2 C9 H9 124.9
C8 C9 H9 124.9
C11 C10 C5 122.91(17)
C11 C10 H10 118.5
C5 C10 H10 118.5
N3 C11 C10 126.95(18)
N3 C11 H11 116.5
C10 C11 H11 116.5
N3 C12 C13 112.83(19)
N3 C12 H12A 109.0
C13 C12 H12A 109.0
N3 C12 H12B 109.0
C13 C12 H12B 109.0
H12A C12 H12B 107.8
C12 C13 H13A 109.5
C12 C13 H13B 109.5
H13A C13 H13B 109.5
C12 C13 H13C 109.5
H13A C13 H13C 109.5
H13B C13 H13C 109.5
N3 C14 C15 112.00(18)
N3 C14 H14A 109.2
C15 C14 H14A 109.2
N3 C14 H14B 109.2
C15 C14 H14B 109.2
H14A C14 H14B 107.9
C14 C15 H15A 109.5
C14 C15 H15B 109.5
H15A C15 H15B 109.5
C14 C15 H15C 109.5
H15A C15 H15C 109.5
H15B C15 H15C 109.5

loop_
_geom_bond_atom_site_label_1
_geom_bond_atom_site_label_2
_geom_bond_distance
F1 B1 1.395(3)
F2 B1 1.378(3)
N1 C1 1.351(3)
N1 C4 1.385(2)
N1 B1 1.529(3)
N2 C9 1.353(3)
N2 C6 1.387(2)
N2 B1 1.532(3)
N3 C11 1.316(2)
N3 C14 1.466(3)
N3 C12 1.467(2)
C1 C2 1.372(3)
C1 H1 0.9500
C2 C3 1.386(3)
C2 H2 0.9500
C3 C4 1.396(3)
C3 H3 0.9500
C4 C5 1.436(2)
C5 C10 1.397(2)
C5 C6 1.437(3)
C6 C7 1.392(3)
C7 C8 1.392(3)
C7 H7 0.9500
C8 C9 1.372(3)
C8 H8 0.9500
C9 H9 0.9500
C10 C11 1.393(3)
C10 H10 0.9500
C11 H11 0.9500
C12 C13 1.500(3)
C12 H12A 0.9900
C12 H12B 0.9900
C13 H13A 0.9800
C13 H13B 0.9800
C13 H13C 0.9800
C14 C15 1.507(3)
C14 H14A 0.9900
C14 H14B 0.9900
C15 H15A 0.9800
C15 H15B 0.9800
C15 H15C 0.9800

loop_
_geom_torsion_atom_site_label_1
_geom_torsion_atom_site_label_2
_geom_torsion_atom_site_label_3
_geom_torsion_atom_site_label_4
_geom_torsion
C1 N1 B1 F2 73.9(3)
C4 N1 B1 F2 -110.5(2)
C1 N1 B1 F1 -46.0(3)
C4 N1 B1 F1 129.6(2)
C1 N1 B1 N2 -165.35(19)
C4 N1 B1 N2 10.3(3)
C9 N2 B1 F2 -65.6(3)
C6 N2 B1 F2 109.3(2)
C9 N2 B1 F1 54.6(3)
C6 N2 B1 F1 -130.4(2)
C9 N2 B1 N1 173.7(2)
C6 N2 B1 N1 -11.3(3)
C4 N1 C1 C2 -0.7(2)
B1 N1 C1 C2 175.7(2)
N1 C1 C2 C3 0.0(3)
C1 C2 C3 C4 0.7(3)
C1 N1 C4 C3 1.1(2)
B1 N1 C4 C3 -175.2(2)
C1 N1 C4 C5 177.97(17)
B1 N1 C4 C5 1.7(3)
C2 C3 C4 N1 -1.1(2)
C2 C3 C4 C5 -177.5(2)
N1 C4 C5 C10 166.32(17)
C3 C4 C5 C10 -17.7(3)
N1 C4 C5 C6 -14.2(2)
C3 C4 C5 C6 161.8(2)
C9 N2 C6 C7 -0.9(2)
B1 N2 C6 C7 -176.59(19)
C9 N2 C6 C5 176.11(18)
B1 N2 C6 C5 0.4(3)
C10 C5 C6 N2 -167.28(17)
C4 C5 C6 N2 13.3(2)
C10 C5 C6 C7 8.9(3)
C4 C5 C6 C7 -170.58(19)
N2 C6 C7 C8 0.1(2)
C5 C6 C7 C8 -176.4(2)
C6 C7 C8 C9 0.6(3)
C6 N2 C9 C8 1.3(3)
B1 N2 C9 C8 177.0(2)
C7 C8 C9 N2 -1.2(3)
C4 C5 C10 C11 -19.1(3)
C6 C5 C10 C11 161.45(18)
C14 N3 C11 C10 176.11(19)
C12 N3 C11 C10 -8.2(3)
C5 C10 C11 N3 172.19(19)
C11 N3 C12 C13 99.1(3)
C14 N3 C12 C13 -85.1(3)
C11 N3 C14 C15 91.5(2)
C12 N3 C14 C15 -84.4(2)
